data_2237687
loop_
_publ_author_name
'Srinivasan, Thothadri'
'Kalpana, Venkatesan'
'Rajakumar, Perumal'
'Velmurugan, Devadasan'

_publ_section_title
;
 1,4-Bis(3-chloropyrazin-2-yloxy)benzene
;
_journal_coeditor_code PV2624
_journal_issue 4
_journal_name_full 'Acta Crystallographica Section E'
_journal_page_first o611
_journal_paper_doi 10.1107/S1600536813007824
_journal_volume 69
_journal_year 2013
_chemical_formula_iupac 'C14 H8 Cl2 N4 O2'
_chemical_formula_moiety 'C14 H8 Cl2 N4 O2'
_chemical_formula_sum 'C14 H8 Cl2 N4 O2'
_chemical_formula_weight 335.14
_chemical_name_systematic
;
1,4-Bis(3-chloropyrazin-2-yloxy)benzene
;
_space_group_IT_number 14
_symmetry_cell_setting monoclinic
_symmetry_space_group_name_Hall '-P 2ybc'
_symmetry_space_group_name_H-M 'P 1 21/c 1'
_atom_sites_solution_hydrogens geom
_atom_sites_solution_primary direct
_atom_sites_solution_secondary difmap
_audit_creation_method SHELXL-97
_cell_angle_alpha 90.00
_cell_angle_beta 105.681(6)
_cell_angle_gamma 90.00
_cell_formula_units_Z 4
_cell_length_a 11.083(2)
_cell_length_b 10.0452(17)
_cell_length_c 12.846(2)
_cell_measurement_reflns_used 3461
_cell_measurement_temperature 293(2)
_cell_measurement_theta_max 28.51
_cell_measurement_theta_min 1.91
_cell_volume 1376.9(4)
_computing_cell_refinement 'SAINT (Bruker, 2008)'
_computing_data_collection 'APEX2 (Bruker, 2008)'
_computing_data_reduction 'SAINT (Bruker, 2008)'
_computing_molecular_graphics 'ORTEP-3 for Windows (Farrugia, 2012)'
_computing_publication_material 'SHELXL97 (Sheldrick, 2008) and PLATON (Spek, 2009)'
_computing_structure_refinement 'SHELXL97 (Sheldrick, 2008)'
_computing_structure_solution 'SHELXS97 (Sheldrick, 2008)'
_diffrn_ambient_temperature 293(2)
_diffrn_measured_fraction_theta_full 0.991
_diffrn_measured_fraction_theta_max 0.991
_diffrn_measurement_device_type 'Bruker SMART APEXII area-detector'
_diffrn_measurement_method '\w and \f scans'
_diffrn_radiation_monochromator graphite
_diffrn_radiation_source 'fine-focus sealed tube'
_diffrn_radiation_type MoK\a
_diffrn_radiation_wavelength 0.71073
_diffrn_reflns_av_R_equivalents 0.0232
_diffrn_reflns_av_sigmaI/netI 0.0210
_diffrn_reflns_limit_h_max 14
_diffrn_reflns_limit_h_min -14
_diffrn_reflns_limit_k_max 12
_diffrn_reflns_limit_k_min -13
_diffrn_reflns_limit_l_max 17
_diffrn_reflns_limit_l_min -17
_diffrn_reflns_number 12550
_diffrn_reflns_theta_full 28.51
_diffrn_reflns_theta_max 28.51
_diffrn_reflns_theta_min 1.91
_diffrn_standards_number 0
_exptl_absorpt_coefficient_mu 0.484
_exptl_absorpt_correction_T_max 0.9094
_exptl_absorpt_correction_T_min 0.8685
_exptl_absorpt_correction_type multi-scan
_exptl_absorpt_process_details '(<i>SADABS</i>; Bruker, 2008)'
_exptl_crystal_colour Colourless
_exptl_crystal_density_diffrn 1.617
_exptl_crystal_density_method 'not measured'
_exptl_crystal_description Block
_exptl_crystal_F_000 680
_exptl_crystal_size_max 0.30
_exptl_crystal_size_mid 0.25
_exptl_crystal_size_min 0.20
_refine_diff_density_max 0.322
_refine_diff_density_min -0.255
_refine_ls_extinction_method none
_refine_ls_goodness_of_fit_ref 1.035
_refine_ls_hydrogen_treatment constr
_refine_ls_matrix_type full
_refine_ls_number_parameters 199
_refine_ls_number_reflns 3461
_refine_ls_number_restraints 0
_refine_ls_restrained_S_all 1.035
_refine_ls_R_factor_all 0.0429
_refine_ls_R_factor_gt 0.0322
_refine_ls_shift/su_max 0.001
_refine_ls_shift/su_mean 0.000
_refine_ls_structure_factor_coef Fsqd
_refine_ls_weighting_details 'calc w=1/[\s^2^(Fo^2^)+(0.0434P)^2^+0.4056P] where P=(Fo^2^+2Fc^2^)/3'
_refine_ls_weighting_scheme calc
_refine_ls_wR_factor_gt 0.0837
_refine_ls_wR_factor_ref 0.0919
_reflns_number_gt 2835
_reflns_number_total 3461
_reflns_threshold_expression I>2sigma(I)
_cod_data_source_file pv2624.cif
_cod_data_source_block I
_cod_original_sg_symbol_H-M 'P 21/c'
_cod_database_code 2237687
_cod_database_fobs_code 2237687

loop_
_symmetry_equiv_pos_as_xyz
'x, y, z'
'-x, y+1/2, -z+1/2'
'-x, -y, -z'
'x, -y-1/2, z-1/2'

loop_
_atom_site_type_symbol
_atom_site_label
_atom_site_fract_x
_atom_site_fract_y
_atom_site_fract_z
_atom_site_U_iso_or_equiv
_atom_site_adp_type
_atom_site_calc_flag
_atom_site_refinement_flags
_atom_site_occupancy
_atom_site_symmetry_multiplicity
C C1 0.22254(14) 1.32153(13) 1.02506(11) 0.0359(3) Uani d . 1 1
C C2 0.01581(16) 1.31228(17) 1.00820(14) 0.0480(4) Uani d . 1 1
H H2 -0.0583 1.3530 1.0117 0.058 Uiso calc R 1 1
C C3 0.01374(15) 1.18158(17) 0.97786(13) 0.0453(4) Uani d . 1 1
H H3 -0.0615 1.1350 0.9632 0.054 Uiso calc R 1 1
C C4 0.22027(13) 1.18857(13) 0.99072(11) 0.0352(3) Uani d . 1 1
C C5 0.32330(13) 1.00672(13) 0.93800(13) 0.0387(3) Uani d . 1 1
C C6 0.30055(14) 0.99296(15) 0.82880(14) 0.0431(3) Uani d . 1 1
H H6 0.2838 1.0671 0.7838 0.052 Uiso calc R 1 1
C C7 0.30274(15) 0.86655(15) 0.78589(14) 0.0436(3) Uani d . 1 1
H H7 0.2868 0.8545 0.7116 0.052 Uiso calc R 1 1
C C8 0.32871(13) 0.75997(13) 0.85454(13) 0.0386(3) Uani d . 1 1
C C9 0.35300(17) 0.77452(16) 0.96402(14) 0.0494(4) Uani d . 1 1
H H9 0.3712 0.7007 1.0092 0.059 Uiso calc R 1 1
C C10 0.35021(17) 0.90062(16) 1.00675(15) 0.0495(4) Uani d . 1 1
H H10 0.3664 0.9128 1.0810 0.059 Uiso calc R 1 1
C C11 0.24232(12) 0.55046(13) 0.79327(11) 0.0333(3) Uani d . 1 1
C C12 0.26134(13) 0.41769(14) 0.76895(11) 0.0348(3) Uani d . 1 1
C C13 0.05687(15) 0.37541(16) 0.74872(13) 0.0447(4) Uani d . 1 1
H H13 -0.0108 0.3171 0.7325 0.054 Uiso calc R 1 1
C C14 0.03882(14) 0.50456(16) 0.77375(13) 0.0437(3) Uani d . 1 1
H H14 -0.0409 0.5318 0.7752 0.052 Uiso calc R 1 1
O O1 0.32804(10) 1.13575(10) 0.98142(10) 0.0464(3) Uani d . 1 1
O O2 0.34166(10) 0.63330(10) 0.81253(10) 0.0475(3) Uani d . 1 1
Cl Cl1 0.36216(4) 1.40754(4) 1.05877(4) 0.05003(12) Uani d . 1 1
Cl Cl2 0.40796(4) 0.36482(4) 0.76640(4) 0.05393(13) Uani d . 1 1
N N1 0.12198(14) 1.38253(13) 1.03283(11) 0.0445(3) Uani d . 1 1
N N2 0.11690(12) 1.11893(12) 0.96874(11) 0.0418(3) Uani d . 1 1
N N3 0.13237(11) 0.59329(12) 0.79629(11) 0.0397(3) Uani d . 1 1
N N4 0.17015(13) 0.33116(12) 0.74704(11) 0.0430(3) Uani d . 1 1

loop_
_atom_site_aniso_label
_atom_site_aniso_U_11
_atom_site_aniso_U_22
_atom_site_aniso_U_33
_atom_site_aniso_U_12
_atom_site_aniso_U_13
_atom_site_aniso_U_23
C1 0.0523(8) 0.0232(6) 0.0317(7) 0.0015(6) 0.0104(6) -0.0007(5)
C2 0.0536(9) 0.0444(9) 0.0482(9) 0.0148(7) 0.0173(7) -0.0002(7)
C3 0.0455(8) 0.0433(9) 0.0490(9) 0.0019(7) 0.0158(7) -0.0011(7)
C4 0.0440(7) 0.0246(6) 0.0371(7) 0.0019(5) 0.0111(6) -0.0030(5)
C5 0.0363(7) 0.0233(6) 0.0580(9) -0.0015(5) 0.0153(6) -0.0111(6)
C6 0.0485(8) 0.0272(7) 0.0546(9) -0.0001(6) 0.0155(7) -0.0004(6)
C7 0.0495(8) 0.0351(8) 0.0481(9) -0.0036(6) 0.0163(7) -0.0082(7)
C8 0.0340(6) 0.0234(6) 0.0604(9) -0.0027(5) 0.0163(6) -0.0116(6)
C9 0.0643(10) 0.0274(7) 0.0568(10) 0.0043(7) 0.0171(8) 0.0004(7)
C10 0.0648(10) 0.0356(8) 0.0478(9) 0.0022(7) 0.0149(8) -0.0073(7)
C11 0.0384(7) 0.0253(6) 0.0359(7) -0.0015(5) 0.0096(5) -0.0044(5)
C12 0.0435(7) 0.0268(7) 0.0332(7) 0.0020(5) 0.0088(6) -0.0041(5)
C13 0.0495(8) 0.0409(8) 0.0424(8) -0.0151(7) 0.0101(7) -0.0062(6)
C14 0.0374(7) 0.0441(8) 0.0486(9) -0.0045(6) 0.0099(6) -0.0037(7)
O1 0.0423(5) 0.0261(5) 0.0716(8) -0.0031(4) 0.0168(5) -0.0173(5)
O2 0.0401(5) 0.0271(5) 0.0798(8) -0.0047(4) 0.0238(5) -0.0206(5)
Cl1 0.0611(2) 0.02891(19) 0.0576(3) -0.00820(16) 0.01178(19) -0.00849(16)
Cl2 0.0508(2) 0.0412(2) 0.0695(3) 0.01017(16) 0.01584(19) -0.01644(19)
N1 0.0605(8) 0.0315(6) 0.0420(7) 0.0106(6) 0.0146(6) -0.0013(5)
N2 0.0452(7) 0.0310(6) 0.0507(8) -0.0008(5) 0.0154(6) -0.0063(5)
N3 0.0380(6) 0.0306(6) 0.0504(7) 0.0005(5) 0.0116(5) -0.0049(5)
N4 0.0569(8) 0.0293(6) 0.0413(7) -0.0071(5) 0.0107(6) -0.0073(5)

loop_
_atom_type_symbol
_atom_type_description
_atom_type_scat_dispersion_real
_atom_type_scat_dispersion_imag
_atom_type_scat_source
C C 0.0033 0.0016 'International Tables Vol C Tables 4.2.6.8 and 6.1.1.4'
H H 0.0000 0.0000 'International Tables Vol C Tables 4.2.6.8 and 6.1.1.4'
O O 0.0106 0.0060 'International Tables Vol C Tables 4.2.6.8 and 6.1.1.4'
Cl Cl 0.1484 0.1585 'International Tables Vol C Tables 4.2.6.8 and 6.1.1.4'
N N 0.0061 0.0033 'International Tables Vol C Tables 4.2.6.8 and 6.1.1.4'

loop_
_geom_angle_atom_site_label_1
_geom_angle_atom_site_label_2
_geom_angle_atom_site_label_3
_geom_angle
N1 C1 C4 121.98(14)
N1 C1 Cl1 118.38(11)
C4 C1 Cl1 119.64(11)
N1 C2 C3 121.38(15)
N1 C2 H2 119.3
C3 C2 H2 119.3
N2 C3 C2 121.84(15)
N2 C3 H3 119.1
C2 C3 H3 119.1
N2 C4 O1 121.26(12)
N2 C4 C1 121.15(13)
O1 C4 C1 117.60(13)
C10 C5 C6 122.27(13)
C10 C5 O1 119.01(15)
C6 C5 O1 118.56(14)
C5 C6 C7 118.91(15)
C5 C6 H6 120.5
C7 C6 H6 120.5
C8 C7 C6 118.93(15)
C8 C7 H7 120.5
C6 C7 H7 120.5
C9 C8 C7 121.91(13)
C9 C8 O2 118.70(14)
C7 C8 O2 119.15(14)
C8 C9 C10 119.13(15)
C8 C9 H9 120.4
C10 C9 H9 120.4
C5 C10 C9 118.84(16)
C5 C10 H10 120.6
C9 C10 H10 120.6
N3 C11 O2 120.97(12)
N3 C11 C12 121.34(13)
O2 C11 C12 117.68(12)
N4 C12 C11 121.92(13)
N4 C12 Cl2 118.13(11)
C11 C12 Cl2 119.96(11)
N4 C13 C14 121.20(14)
N4 C13 H13 119.4
C14 C13 H13 119.4
N3 C14 C13 121.99(14)
N3 C14 H14 119.0
C13 C14 H14 119.0
C4 O1 C5 117.46(11)
C11 O2 C8 117.80(11)
C1 N1 C2 116.88(13)
C4 N2 C3 116.72(13)
C11 N3 C14 116.74(12)
C12 N4 C13 116.80(13)

loop_
_geom_bond_atom_site_label_1
_geom_bond_atom_site_label_2
_geom_bond_distance
C1 N1 1.2991(19)
C1 C4 1.4047(19)
C1 Cl1 1.7224(16)
C2 N1 1.335(2)
C2 C3 1.368(2)
C2 H2 0.9300
C3 N2 1.3377(19)
C3 H3 0.9300
C4 N2 1.3065(19)
C4 O1 1.3415(17)
C5 C10 1.365(2)
C5 C6 1.364(2)
C5 O1 1.4063(16)
C6 C7 1.387(2)
C6 H6 0.9300
C7 C8 1.367(2)
C7 H7 0.9300
C8 C9 1.366(2)
C8 O2 1.4046(16)
C9 C10 1.384(2)
C9 H9 0.9300
C10 H10 0.9300
C11 N3 1.3028(18)
C11 O2 1.3486(16)
C11 C12 1.3987(19)
C12 N4 1.3048(19)
C12 Cl2 1.7184(15)
C13 N4 1.337(2)
C13 C14 1.364(2)
C13 H13 0.9300
C14 N3 1.3383(19)
C14 H14 0.9300

loop_
_geom_hbond_atom_site_label_D
_geom_hbond_atom_site_label_H
_geom_hbond_atom_site_label_A
_geom_hbond_site_symmetry_A
_geom_hbond_distance_DH
_geom_hbond_distance_HA
_geom_hbond_distance_DA
_geom_hbond_angle_DHA
C13 H13 N3 2_546.01 0.93 2.60 3.480(2) 159

loop_
_geom_torsion_atom_site_label_1
_geom_torsion_atom_site_label_2
_geom_torsion_atom_site_label_3
_geom_torsion_atom_site_label_4
_geom_torsion
N1 C2 C3 N2 -1.7(3)
N1 C1 C4 N2 -2.5(2)
Cl1 C1 C4 N2 177.22(12)
N1 C1 C4 O1 177.57(14)
Cl1 C1 C4 O1 -2.73(19)
C10 C5 C6 C7 1.1(2)
O1 C5 C6 C7 176.40(13)
C5 C6 C7 C8 -0.6(2)
C6 C7 C8 C9 -0.3(2)
C6 C7 C8 O2 -174.58(13)
C7 C8 C9 C10 0.6(2)
O2 C8 C9 C10 174.91(14)
C6 C5 C10 C9 -0.8(2)
O1 C5 C10 C9 -176.08(15)
C8 C9 C10 C5 0.0(3)
N3 C11 C12 N4 0.8(2)
O2 C11 C12 N4 -178.58(14)
N3 C11 C12 Cl2 -179.68(11)
O2 C11 C12 Cl2 0.94(19)
N4 C13 C14 N3 0.9(3)
N2 C4 O1 C5 5.5(2)
C1 C4 O1 C5 -174.53(13)
C10 C5 O1 C4 -95.31(18)
C6 C5 O1 C4 89.25(17)
N3 C11 O2 C8 11.1(2)
C12 C11 O2 C8 -169.49(14)
C9 C8 O2 C11 86.67(18)
C7 C8 O2 C11 -98.82(17)
C4 C1 N1 C2 1.0(2)
Cl1 C1 N1 C2 -178.69(12)
C3 C2 N1 C1 1.0(2)
O1 C4 N2 C3 -178.35(14)
C1 C4 N2 C3 1.7(2)
C2 C3 N2 C4 0.3(2)
O2 C11 N3 C14 178.56(14)
C12 C11 N3 C14 -0.8(2)
C13 C14 N3 C11 0.0(2)
C11 C12 N4 C13 0.1(2)
Cl2 C12 N4 C13 -179.44(11)
C14 C13 N4 C12 -0.9(2)

loop_
_cod_related_entry_id
_cod_related_entry_database
_cod_related_entry_code
1 ChemSpider 30658393
